data_4307744
loop_
_publ_author_name
'Johannes Etzkorn'
'Martin Ade'
'Harald Hillebrecht'

_publ_contact_author_address
;
 Albert-Ludwigs-Universit\"at Freiburg
 Institut f\"ur Anorganische und Analytische Chemie
 Albertstr. 21
 D-79104 Freiburg
 Germany
;
_publ_contact_author_email harald.hillebrecht@ac.uni-freiburg.de
_publ_contact_author_fax +49-(0)761-203-6012
_publ_contact_author_name 'Prof. Dr. Harald Hillebrecht'
_publ_contact_author_phone +49-(0)761-203-6131
_publ_section_title
;
Ta3AlC2 and Ta4AlC3- Single-Crystal Investigations of Two New Ternary
Carbides of Tantalum Synthesized by the Molten Metal Technique
;
_journal_name_full 'Inorganic Chemistry'
_journal_page_first 1410
_journal_page_last 1418
_journal_paper_doi 10.1021/ic062231y
_journal_volume 46
_journal_year 2007
_chemical_formula_sum 'C2 Al Ta3'
_chemical_formula_weight 593.83
_chemical_name_systematic ?
_space_group_IT_number 194
_symmetry_cell_setting hexagonal
_symmetry_space_group_name_Hall '-P 6c 2c'
_symmetry_space_group_name_H-M 'P 63/m m c'
_atom_sites_solution_hydrogens geom
_atom_sites_solution_primary direct
_atom_sites_solution_secondary difmap
_audit_creation_method SHELXL-97
_cell_angle_alpha 90.00
_cell_angle_beta 90.00
_cell_angle_gamma 120.00
_cell_formula_units_Z 2
_cell_length_a 3.0899(2)
_cell_length_b 3.0899(2)
_cell_length_c 19.135(3)
_cell_measurement_reflns_used 25
_cell_measurement_temperature 293(2)
_cell_measurement_theta_max 30
_cell_measurement_theta_min 13
_cell_volume 158.22(3)
_computing_data_collection 'Software Siemens'
_computing_molecular_graphics 'Diamond Crystal Impact'
_computing_publication_material 'SHELXL-97 (Sheldrick, 1997)'
_computing_structure_refinement 'SHELXL-97 (Sheldrick, 1997)'
_computing_structure_solution 'SHELXS-97 (Sheldrick, 1990)'
_diffrn_ambient_temperature 293(2)
_diffrn_measured_fraction_theta_full 0.864
_diffrn_measured_fraction_theta_max 0.864
_diffrn_measurement_device_type 'Siemens P4'
_diffrn_measurement_method omega/2theta-scan
_diffrn_radiation_monochromator graphite
_diffrn_radiation_source 'fine-focus sealed tube'
_diffrn_radiation_type MoK\a
_diffrn_radiation_wavelength 0.71073
_diffrn_reflns_av_R_equivalents 0.0859
_diffrn_reflns_av_sigmaI/netI 0.0521
_diffrn_reflns_limit_h_max 5
_diffrn_reflns_limit_h_min -1
_diffrn_reflns_limit_k_max 1
_diffrn_reflns_limit_k_min -5
_diffrn_reflns_limit_l_max 34
_diffrn_reflns_limit_l_min -1
_diffrn_reflns_number 948
_diffrn_reflns_theta_full 39.97
_diffrn_reflns_theta_max 39.97
_diffrn_reflns_theta_min 7.63
_diffrn_standards_decay_% 0
_diffrn_standards_interval_time '120 min'
_diffrn_standards_number 3
_exptl_absorpt_coefficient_mu 103.470
_exptl_absorpt_correction_T_max 0.0287
_exptl_absorpt_correction_T_min 0.0083
_exptl_absorpt_correction_type 'empirical, psi-scans'
_exptl_crystal_colour 'metallic lustrous'
_exptl_crystal_density_diffrn 12.466
_exptl_crystal_density_method 'not measured'
_exptl_crystal_description 'hexagonal platelet'
_exptl_crystal_F_000 488
_exptl_crystal_size_max 0.03
_exptl_crystal_size_min 0.005
_refine_diff_density_max 7.868
_refine_diff_density_min -4.088
_refine_diff_density_rms 0.746
_refine_ls_extinction_coef 0.0226(15)
_refine_ls_extinction_expression Fc^*^=kFc[1+0.001xFc^2^\l^3^/sin(2\q)]^-1/4^
_refine_ls_extinction_method SHELXL
_refine_ls_goodness_of_fit_ref 1.110
_refine_ls_hydrogen_treatment mixed
_refine_ls_matrix_type full
_refine_ls_number_parameters 12
_refine_ls_number_reflns 229
_refine_ls_number_restraints 0
_refine_ls_restrained_S_all 1.110
_refine_ls_R_factor_all 0.0406
_refine_ls_R_factor_gt 0.0296
_refine_ls_shift/su_max 0.000
_refine_ls_shift/su_mean 0.000
_refine_ls_structure_factor_coef Fsqd
_refine_ls_weighting_details 'calc w=1/[\s^2^(Fo^2^)+(0.0195P)^2^+0.0000P] where P=(Fo^2^+2Fc^2^)/3'
_refine_ls_weighting_scheme calc
_refine_ls_wR_factor_gt 0.0541
_refine_ls_wR_factor_ref 0.0567
_reflns_number_gt 187
_reflns_number_total 229
_reflns_threshold_expression >2sigma(I)
_cod_data_source_file ic062231yrom20061123_104639.cif
_cod_data_source_block Ta3(Al,Sn)C2
_cod_depositor_comments
;
 Changing the _chemical_formula_sum data item value from
 'C2 A3 Al T' to 'C2 Al Ta3'.

 Antanas Vaitkus,
 2017-01-09
;
_cod_original_cell_volume 158.21(3)
_cod_original_formula_sum 'C2 Al TA3'
_cod_database_code 4307744

loop_
_symmetry_equiv_pos_as_xyz
'x, y, z'
'-y, x-y, z'
'-x+y, -x, z'
'-x, -y, z+1/2'
'y, -x+y, z+1/2'
'x-y, x, z+1/2'
'y, x, -z'
'x-y, -y, -z'
'-x, -x+y, -z'
'-y, -x, -z+1/2'
'-x+y, y, -z+1/2'
'x, x-y, -z+1/2'
'-x, -y, -z'
'y, -x+y, -z'
'x-y, x, -z'
'x, y, -z-1/2'
'-y, x-y, -z-1/2'
'-x+y, -x, -z-1/2'
'-y, -x, z'
'-x+y, y, z'
'x, x-y, z'
'y, x, z-1/2'
'x-y, -y, z-1/2'
'-x, -x+y, z-1/2'

loop_
_atom_site_label
_atom_site_type_symbol
_atom_site_fract_x
_atom_site_fract_y
_atom_site_fract_z
_atom_site_U_iso_or_equiv
_atom_site_adp_type
_atom_site_occupancy
_atom_site_symmetry_multiplicity
_atom_site_calc_flag
_atom_site_refinement_flags
_atom_site_disorder_assembly
_atom_site_disorder_group
Ta1 Ta 0.3333 0.6667 0.13418(3) 0.00835(16) Uani 1 6 d S . .
Ta2 Ta 1.0000 0.0000 0.5000 0.00814(18) Uani 1 12 d S . .
Al Al 1.0000 0.0000 0.7500 0.0118(11) Uani 1 12 d S . .
C C 0.6667 0.3333 0.0683(6) 0.0079(17) Uani 1 6 d S . .

loop_
_atom_site_aniso_label
_atom_site_aniso_U_11
_atom_site_aniso_U_22
_atom_site_aniso_U_33
_atom_site_aniso_U_23
_atom_site_aniso_U_13
_atom_site_aniso_U_12
Ta1 0.00843(17) 0.00843(17) 0.0082(2) 0.000 0.000 0.00421(8)
Ta2 0.0080(2) 0.0080(2) 0.0084(3) 0.000 0.000 0.00401(10)
Al 0.0124(15) 0.0124(15) 0.011(2) 0.000 0.000 0.0062(8)
C 0.008(2) 0.008(2) 0.008(4) 0.000 0.000 0.0039(11)

loop_
_atom_type_symbol
_atom_type_description
_atom_type_scat_dispersion_real
_atom_type_scat_dispersion_imag
_atom_type_scat_source
C C 0.0033 0.0016 'International Tables Vol C Tables 4.2.6.8 and 6.1.1.4'
Al Al 0.0645 0.0514 'International Tables Vol C Tables 4.2.6.8 and 6.1.1.4'
Ta Ta -0.7052 6.5227 'International Tables Vol C Tables 4.2.6.8 and 6.1.1.4'

loop_
_geom_angle_atom_site_label_1
_geom_angle_atom_site_label_2
_geom_angle_atom_site_label_3
_geom_angle
_geom_angle_site_symmetry_1
_geom_angle_site_symmetry_3
_geom_angle_publ_flag
C Ta1 C 90.0(4) 1_455 1_565 ?
C Ta1 C 90.0(4) 1_455 . ?
C Ta1 C 90.0(4) 1_565 . ?
C Ta1 Al 164.1(2) 1_455 13_766 ?
C Ta1 Al 101.2(2) 1_565 13_766 ?
C Ta1 Al 101.2(2) . 13_766 ?
C Ta1 Al 101.2(2) 1_455 13_666 ?
C Ta1 Al 101.2(2) 1_565 13_666 ?
C Ta1 Al 164.1(2) . 13_666 ?
Al Ta1 Al 65.782(12) 13_766 13_666 ?
C Ta1 Al 101.2(2) 1_455 13_656 ?
C Ta1 Al 164.1(2) 1_565 13_656 ?
C Ta1 Al 101.2(2) . 13_656 ?
Al Ta1 Al 65.782(12) 13_766 13_656 ?
Al Ta1 Al 65.782(12) 13_666 13_656 ?
C Ta1 Ta1 44.99(18) 1_455 1_445 ?
C Ta1 Ta1 135.01(18) 1_565 1_445 ?
C Ta1 Ta1 90.0 . 1_445 ?
Al Ta1 Ta1 122.891(6) 13_766 1_445 ?
Al Ta1 Ta1 90.0 13_666 1_445 ?
Al Ta1 Ta1 57.109(6) 13_656 1_445 ?
C Ta1 Ta1 135.01(18) 1_455 1_665 ?
C Ta1 Ta1 44.99(18) 1_565 1_665 ?
C Ta1 Ta1 90.0 . 1_665 ?
Al Ta1 Ta1 57.109(6) 13_766 1_665 ?
Al Ta1 Ta1 90.0 13_666 1_665 ?
Al Ta1 Ta1 122.891(6) 13_656 1_665 ?
Ta1 Ta1 Ta1 180.0 1_445 1_665 ?
C Ta1 Ta1 90.0 1_455 1_545 ?
C Ta1 Ta1 135.01(18) 1_565 1_545 ?
C Ta1 Ta1 44.99(18) . 1_545 ?
Al Ta1 Ta1 90.0 13_766 1_545 ?
Al Ta1 Ta1 122.891(6) 13_666 1_545 ?
Al Ta1 Ta1 57.109(6) 13_656 1_545 ?
Ta1 Ta1 Ta1 60.0 1_445 1_545 ?
Ta1 Ta1 Ta1 120.0 1_665 1_545 ?
C Ta1 Ta1 44.99(18) 1_455 1_455 ?
C Ta1 Ta1 90.0 1_565 1_455 ?
C Ta1 Ta1 135.01(18) . 1_455 ?
Al Ta1 Ta1 122.891(6) 13_766 1_455 ?
Al Ta1 Ta1 57.109(6) 13_666 1_455 ?
Al Ta1 Ta1 90.0 13_656 1_455 ?
Ta1 Ta1 Ta1 60.0 1_445 1_455 ?
Ta1 Ta1 Ta1 120.0 1_665 1_455 ?
Ta1 Ta1 Ta1 120.0 1_545 1_455 ?
C Ta1 Ta1 135.01(18) 1_455 1_655 ?
C Ta1 Ta1 90.0 1_565 1_655 ?
C Ta1 Ta1 44.99(18) . 1_655 ?
Al Ta1 Ta1 57.109(6) 13_766 1_655 ?
Al Ta1 Ta1 122.891(6) 13_666 1_655 ?
Al Ta1 Ta1 90.0 13_656 1_655 ?
Ta1 Ta1 Ta1 120.0 1_445 1_655 ?
Ta1 Ta1 Ta1 60.0 1_665 1_655 ?
Ta1 Ta1 Ta1 60.0 1_545 1_655 ?
Ta1 Ta1 Ta1 180.0 1_455 1_655 ?
C Ta1 Ta1 90.0 1_455 1_565 ?
C Ta1 Ta1 44.99(18) 1_565 1_565 ?
C Ta1 Ta1 135.01(18) . 1_565 ?
Al Ta1 Ta1 90.0 13_766 1_565 ?
Al Ta1 Ta1 57.109(6) 13_666 1_565 ?
Al Ta1 Ta1 122.891(6) 13_656 1_565 ?
Ta1 Ta1 Ta1 120.0 1_445 1_565 ?
Ta1 Ta1 Ta1 60.0 1_665 1_565 ?
Ta1 Ta1 Ta1 180.0 1_545 1_565 ?
Ta1 Ta1 Ta1 60.0 1_455 1_565 ?
Ta1 Ta1 Ta1 120.0 1_655 1_565 ?
C Ta2 C 88.6(3) 16_546 16_556 ?
C Ta2 C 180.000(1) 16_546 4_765 ?
C Ta2 C 91.4(3) 16_556 4_765 ?
C Ta2 C 91.4(3) 16_546 4_755 ?
C Ta2 C 180.0(5) 16_556 4_755 ?
C Ta2 C 88.6(3) 4_765 4_755 ?
C Ta2 C 88.6(3) 16_546 16_656 ?
C Ta2 C 88.6(3) 16_556 16_656 ?
C Ta2 C 91.4(3) 4_765 16_656 ?
C Ta2 C 91.4(3) 4_755 16_656 ?
C Ta2 C 91.4(3) 16_546 4_655 ?
C Ta2 C 91.4(3) 16_556 4_655 ?
C Ta2 C 88.6(3) 4_765 4_655 ?
C Ta2 C 88.6(3) 4_755 4_655 ?
C Ta2 C 180.0 16_656 4_655 ?
C Ta2 Ta2 134.32(17) 16_546 1_665 ?
C Ta2 Ta2 90.000(1) 16_556 1_665 ?
C Ta2 Ta2 45.68(17) 4_765 1_665 ?
C Ta2 Ta2 90.000(1) 4_755 1_665 ?
C Ta2 Ta2 45.68(17) 16_656 1_665 ?
C Ta2 Ta2 134.32(17) 4_655 1_665 ?
C Ta2 Ta2 45.68(17) 16_546 1_445 ?
C Ta2 Ta2 90.000(1) 16_556 1_445 ?
C Ta2 Ta2 134.32(17) 4_765 1_445 ?
C Ta2 Ta2 90.000(1) 4_755 1_445 ?
C Ta2 Ta2 134.32(17) 16_656 1_445 ?
C Ta2 Ta2 45.68(17) 4_655 1_445 ?
Ta2 Ta2 Ta2 180.0 1_665 1_445 ?
C Ta2 Ta2 45.68(17) 16_546 1_545 ?
C Ta2 Ta2 134.32(17) 16_556 1_545 ?
C Ta2 Ta2 134.32(17) 4_765 1_545 ?
C Ta2 Ta2 45.68(17) 4_755 1_545 ?
C Ta2 Ta2 90.0 16_656 1_545 ?
C Ta2 Ta2 90.000(1) 4_655 1_545 ?
Ta2 Ta2 Ta2 120.0 1_665 1_545 ?
Ta2 Ta2 Ta2 60.0 1_445 1_545 ?
C Ta2 Ta2 90.000(1) 16_546 1_455 ?
C Ta2 Ta2 45.68(17) 16_556 1_455 ?
C Ta2 Ta2 90.000(1) 4_765 1_455 ?
C Ta2 Ta2 134.32(17) 4_755 1_455 ?
C Ta2 Ta2 134.32(17) 16_656 1_455 ?
C Ta2 Ta2 45.68(17) 4_655 1_455 ?
Ta2 Ta2 Ta2 120.0 1_665 1_455 ?
Ta2 Ta2 Ta2 60.0 1_445 1_455 ?
Ta2 Ta2 Ta2 120.0 1_545 1_455 ?
C Ta2 Ta2 90.000(1) 16_546 1_655 ?
C Ta2 Ta2 134.32(17) 16_556 1_655 ?
C Ta2 Ta2 90.000(1) 4_765 1_655 ?
C Ta2 Ta2 45.68(17) 4_755 1_655 ?
C Ta2 Ta2 45.68(17) 16_656 1_655 ?
C Ta2 Ta2 134.32(17) 4_655 1_655 ?
Ta2 Ta2 Ta2 60.0 1_665 1_655 ?
Ta2 Ta2 Ta2 120.0 1_445 1_655 ?
Ta2 Ta2 Ta2 60.0 1_545 1_655 ?
Ta2 Ta2 Ta2 180.0 1_455 1_655 ?
C Ta2 Ta2 134.32(17) 16_546 1_565 ?
C Ta2 Ta2 45.68(17) 16_556 1_565 ?
C Ta2 Ta2 45.68(17) 4_765 1_565 ?
C Ta2 Ta2 134.32(17) 4_755 1_565 ?
C Ta2 Ta2 90.0 16_656 1_565 ?
C Ta2 Ta2 90.000(1) 4_655 1_565 ?
Ta2 Ta2 Ta2 60.0 1_665 1_565 ?
Ta2 Ta2 Ta2 120.0 1_445 1_565 ?
Ta2 Ta2 Ta2 180.0 1_545 1_565 ?
Ta2 Ta2 Ta2 60.0 1_455 1_565 ?
Ta2 Ta2 Ta2 120.0 1_655 1_565 ?
Ta1 Al Ta1 143.457(6) 4_655 13_766 ?
Ta1 Al Ta1 65.782(12) 4_655 4_665 ?
Ta1 Al Ta1 143.457(6) 13_766 4_665 ?
Ta1 Al Ta1 143.457(6) 4_655 13_666 ?
Ta1 Al Ta1 65.782(12) 13_766 13_666 ?
Ta1 Al Ta1 102.335(15) 4_665 13_666 ?
Ta1 Al Ta1 65.782(12) 4_655 4_765 ?
Ta1 Al Ta1 102.335(15) 13_766 4_765 ?
Ta1 Al Ta1 65.782(12) 4_665 4_765 ?
Ta1 Al Ta1 143.457(6) 13_666 4_765 ?
Ta1 Al Ta1 102.335(15) 4_655 13_656 ?
Ta1 Al Ta1 65.782(12) 13_766 13_656 ?
Ta1 Al Ta1 143.457(6) 4_665 13_656 ?
Ta1 Al Ta1 65.782(12) 13_666 13_656 ?
Ta1 Al Ta1 143.457(6) 4_765 13_656 ?
Ta1 C Ta1 90.0(4) 1_655 1_545 ?
Ta1 C Ta1 90.0(4) 1_655 . ?
Ta1 C Ta1 90.0(4) 1_545 . ?
Ta1 C Ta2 179.0(5) 1_655 4_654 ?
Ta1 C Ta2 90.667(12) 1_545 4_654 ?
Ta1 C Ta2 90.667(12) . 4_654 ?
Ta1 C Ta2 90.667(12) 1_655 4_754 ?
Ta1 C Ta2 90.667(12) 1_545 4_754 ?
Ta1 C Ta2 179.0(5) . 4_754 ?
Ta2 C Ta2 88.6(3) 4_654 4_754 ?
Ta1 C Ta2 90.667(12) 1_655 4_764 ?
Ta1 C Ta2 179.0(5) 1_545 4_764 ?
Ta1 C Ta2 90.667(12) . 4_764 ?
Ta2 C Ta2 88.6(3) 4_654 4_764 ?
Ta2 C Ta2 88.6(3) 4_754 4_764 ?

loop_
_geom_bond_atom_site_label_1
_geom_bond_atom_site_label_2
_geom_bond_distance
_geom_bond_site_symmetry_2
_geom_bond_publ_flag
Ta1 C 2.184(7) 1_455 ?
Ta1 C 2.184(7) 1_565 ?
Ta1 C 2.184(7) . ?
Ta1 Al 2.8450(4) 13_766 ?
Ta1 Al 2.8450(4) 13_666 ?
Ta1 Al 2.8450(4) 13_656 ?
Ta1 Ta1 3.0899(2) 1_445 ?
Ta1 Ta1 3.0899(2) 1_665 ?
Ta1 Ta1 3.0899(2) 1_545 ?
Ta1 Ta1 3.0899(2) 1_455 ?
Ta1 Ta1 3.0899(2) 1_655 ?
Ta1 Ta1 3.0899(2) 1_565 ?
Ta2 C 2.211(7) 16_546 ?
Ta2 C 2.211(7) 16_556 ?
Ta2 C 2.211(7) 4_765 ?
Ta2 C 2.211(7) 4_755 ?
Ta2 C 2.211(7) 16_656 ?
Ta2 C 2.211(7) 4_655 ?
Ta2 Ta2 3.0899(2) 1_665 ?
Ta2 Ta2 3.0899(2) 1_445 ?
Ta2 Ta2 3.0899(2) 1_545 ?
Ta2 Ta2 3.0899(2) 1_455 ?
Ta2 Ta2 3.0899(2) 1_655 ?
Ta2 Ta2 3.0899(2) 1_565 ?
Al Ta1 2.8450(4) 4_655 ?
Al Ta1 2.8450(5) 13_766 ?
Al Ta1 2.8450(4) 4_665 ?
Al Ta1 2.8450(5) 13_666 ?
Al Ta1 2.8450(4) 4_765 ?
Al Ta1 2.8450(5) 13_656 ?
C Ta1 2.184(7) 1_655 ?
C Ta1 2.184(7) 1_545 ?
C Ta2 2.211(7) 4_654 ?
C Ta2 2.211(7) 4_754 ?
C Ta2 2.211(7) 4_764 ?
